data_7009304
loop_
_publ_author_name
'Detti, Serena'
'Lumini, Tito'
'Roulet, Raymond'
'Schenk, Kurt'
'Ros, Renzo'
'Tassan, Augusto'

_publ_section_title
;
 Bis(diphosphino)methanide and hydride derivatives of Ir4(CO)12
;
_journal_issue 10
_journal_name_full 'Journal of the Chemical Society, Dalton Transactions'
_journal_page_first 1645
_journal_paper_doi 10.1039/a909881j
_journal_year 2000
_chemical_formula_sum 'C70 H53 Ir4 N O9 P4'
_chemical_formula_weight 1944.81
_chemical_name_systematic
; 
 ? 
;
_space_group_IT_number 14
_symmetry_cell_setting monoclinic
_symmetry_space_group_name_Hall '-P 2ybc'
_symmetry_space_group_name_H-M 'P 1 21/c 1'
_atom_sites_solution_hydrogens geom
_atom_sites_solution_primary direct
_atom_sites_solution_secondary difmap
_audit_creation_method SHELXL
_cell_angle_alpha 90.00
_cell_angle_beta 94.578(9)
_cell_angle_gamma 90.00
_cell_formula_units_Z 4
_cell_length_a 10.2149(8)
_cell_length_b 18.4724(13)
_cell_length_c 33.772(3)
_cell_measurement_temperature 293(2)
_cell_volume 6352.2(9)
_computing_structure_refinement 'SHELXL-93 (Sheldrick, 1993)'
_computing_structure_solution 'SHELXS-86 (Sheldrick, 1990)'
_diffrn_ambient_temperature 293(2)
_diffrn_radiation_monochromator graphite
_diffrn_radiation_source 'fine-focus sealed tube'
_diffrn_radiation_type MoK\a
_diffrn_radiation_wavelength 0.71073
_diffrn_reflns_av_R_equivalents 0.0765
_diffrn_reflns_av_sigmaI/netI 0.0441
_diffrn_reflns_limit_h_max 12
_diffrn_reflns_limit_h_min -12
_diffrn_reflns_limit_k_max 22
_diffrn_reflns_limit_k_min -22
_diffrn_reflns_limit_l_max 41
_diffrn_reflns_limit_l_min -41
_diffrn_reflns_number 49085
_diffrn_reflns_theta_max 25.94
_diffrn_reflns_theta_min 2.12
_exptl_absorpt_coefficient_mu 8.513
_exptl_crystal_density_diffrn 2.034
_exptl_crystal_F_000 3680
_refine_diff_density_max 1.977
_refine_diff_density_min -1.982
_refine_diff_density_rms 0.201
_refine_ls_extinction_coef 0.00000(2)
_refine_ls_extinction_expression Fc^*^=kFc[1+0.001xFc^2^\l^3^/sin(2\q)]^-1/4^
_refine_ls_extinction_method SHELXL
_refine_ls_goodness_of_fit_all 2.556
_refine_ls_goodness_of_fit_obs 2.627
_refine_ls_matrix_type full
_refine_ls_number_parameters 797
_refine_ls_number_reflns 12157
_refine_ls_number_restraints 0
_refine_ls_restrained_S_all 3.075
_refine_ls_restrained_S_obs 2.627
_refine_ls_R_factor_all 0.0454
_refine_ls_R_factor_obs 0.0412
_refine_ls_shift/esd_max -15.000
_refine_ls_shift/esd_mean 0.019
_refine_ls_structure_factor_coef Fsqd
_refine_ls_weighting_details 'w=1/[\s^2^(Fo^2^)+(0.0000P)^2^+0.0000P] where P=(Fo^2^+2Fc^2^)/3'
_refine_ls_weighting_scheme calc
_refine_ls_wR_factor_all 0.0838
_refine_ls_wR_factor_obs 0.0691
_reflns_number_observed 11393
_reflns_number_total 12165
_reflns_observed_criterion >2sigma(I)
_cod_data_source_file a909881j.txt
_cod_data_source_block Compound_3
_cod_depositor_comments
;
The following automatic conversions were performed:

'_refine_ls_weighting_scheme' value 'calc
w=1/[\s^2^(Fo^2^)+(0.0000P)^2^+0.0000P] where P=(Fo^2^+2Fc^2^)/3' was
changed to 'calc'. New tag '_refine_ls_weighting_details' was
created. The value of the new tag was set to
'w=1/[\s^2^(Fo^2^)+(0.0000P)^2^+0.0000P] where P=(Fo^2^+2Fc^2^)/3'.

Automatic conversion script
Id: cif_fix_values 3143 2015-03-26 13:38:13Z robertas 
;
_cod_original_cell_volume 6352.3(8)
_cod_original_sg_symbol_H-M P2(1)/c
_cod_database_code 7009304

loop_
_symmetry_equiv_pos_as_xyz
'x, y, z'
'-x, y+1/2, -z+1/2'
'-x, -y, -z'
'x, -y-1/2, z-1/2'

loop_
_atom_site_aniso_label
_atom_site_aniso_U_11
_atom_site_aniso_U_22
_atom_site_aniso_U_33
_atom_site_aniso_U_23
_atom_site_aniso_U_13
_atom_site_aniso_U_12
Ir1 0.01717(11) 0.02119(13) 0.01891(12) -0.00195(8) 0.00276(8) -0.00075(8)
Ir2 0.01581(11) 0.01966(13) 0.01745(12) -0.00344(8) 0.00066(8) 0.00031(8)
Ir3 0.01579(10) 0.02030(13) 0.01728(12) -0.00348(8) 0.00119(8) -0.00051(8)
Ir4 0.02128(11) 0.02237(14) 0.01961(12) -0.00042(9) 0.00020(8) 0.00260(9)
O1 0.021(2) 0.052(3) 0.030(3) 0.009(2) 0.003(2) 0.004(2)
O1A 0.036(2) 0.034(3) 0.023(2) -0.003(2) 0.005(2) 0.000(2)
O1B 0.051(3) 0.025(3) 0.067(4) -0.017(3) 0.026(3) -0.018(2)
O2 0.043(3) 0.027(3) 0.034(3) -0.012(2) 0.001(2) 0.011(2)
O3 0.028(2) 0.055(3) 0.033(3) -0.026(2) -0.007(2) -0.004(2)
O4 0.066(4) 0.043(3) 0.033(3) 0.018(2) 0.004(3) 0.010(3)
O23 0.019(2) 0.035(3) 0.022(2) -0.002(2) -0.004(2) 0.003(2)
O24 0.041(2) 0.037(3) 0.022(2) -0.010(2) -0.010(2) 0.009(2)
O34 0.038(2) 0.016(3) 0.042(3) -0.003(2) 0.003(2) -0.002(2)
C1 0.027(3) 0.016(3) 0.031(3) -0.003(2) 0.013(3) 0.001(2)
C1A 0.029(3) 0.020(3) 0.027(3) 0.003(3) 0.000(2) -0.002(2)
C1B 0.032(3) 0.027(4) 0.037(4) -0.014(3) 0.008(3) 0.003(3)
C2 0.021(3) 0.036(4) 0.021(3) 0.007(3) -0.007(2) -0.003(3)
C3 0.028(3) 0.025(3) 0.033(4) -0.002(3) 0.012(3) 0.001(3)
C4 0.038(4) 0.036(4) 0.032(4) 0.000(3) 0.001(3) 0.001(3)
C23 0.025(3) 0.021(3) 0.021(3) -0.002(2) 0.008(2) 0.001(2)
C24 0.020(3) 0.042(4) 0.029(4) 0.001(3) 0.001(2) 0.007(3)
C34 0.015(2) 0.025(4) 0.033(3) -0.003(3) 0.005(2) -0.003(2)
C32 0.016(3) 0.033(4) 0.024(3) -0.002(3) 0.002(2) 0.003(2)
P2 0.0164(6) 0.0202(8) 0.0197(7) -0.0045(6) 0.0002(5) -0.0001(6)
P3 0.0147(6) 0.0207(8) 0.0200(7) -0.0047(6) 0.0019(5) 0.0002(5)
C200 0.020(3) 0.023(3) 0.023(3) -0.004(2) 0.004(2) -0.002(2)
C201 0.023(3) 0.092(7) 0.071(6) -0.059(6) -0.005(4) 0.016(4)
C202 0.030(4) 0.076(7) 0.057(5) -0.043(5) 0.003(3) -0.013(4)
C203 0.038(4) 0.045(5) 0.041(4) -0.019(4) -0.012(3) -0.001(3)
C204 0.080(7) 0.089(8) 0.089(8) -0.067(7) -0.063(6) 0.058(6)
C205 0.042(4) 0.068(6) 0.047(5) -0.036(4) -0.020(4) 0.024(4)
C210 0.025(3) 0.016(3) 0.028(3) -0.001(2) 0.002(2) 0.000(2)
C211 0.014(3) 0.037(4) 0.036(4) 0.006(3) 0.001(2) 0.003(2)
C212 0.025(3) 0.035(4) 0.053(5) 0.010(3) 0.000(3) 0.007(3)
C213 0.034(3) 0.028(4) 0.035(4) 0.005(3) 0.006(3) -0.006(3)
C214 0.029(3) 0.029(4) 0.029(3) 0.005(3) 0.007(3) -0.005(3)
C215 0.019(3) 0.020(3) 0.032(3) 0.002(2) 0.008(2) -0.002(2)
C300 0.022(3) 0.033(4) 0.019(3) 0.001(3) 0.003(2) 0.005(3)
C301 0.029(3) 0.026(4) 0.025(3) -0.006(3) 0.010(2) 0.002(3)
C302 0.038(4) 0.032(4) 0.038(4) -0.009(3) 0.010(3) -0.009(3)
C303 0.037(4) 0.027(4) 0.042(4) -0.005(3) 0.010(3) 0.019(3)
C304 0.019(3) 0.038(4) 0.038(4) 0.001(3) 0.003(3) 0.007(3)
C305 0.014(3) 0.041(4) 0.030(3) 0.000(3) 0.002(2) 0.000(3)
C310 0.030(3) 0.023(3) 0.022(3) -0.005(2) 0.000(2) -0.007(3)
C311 0.016(3) 0.042(4) 0.022(3) -0.003(3) -0.003(2) 0.002(3)
C312 0.028(3) 0.040(4) 0.037(4) -0.001(3) -0.002(3) 0.002(3)
C313 0.032(3) 0.048(4) 0.024(3) 0.003(3) 0.001(3) -0.009(3)
C314 0.023(3) 0.047(4) 0.028(3) -0.002(3) 0.007(3) -0.011(3)
C315 0.028(3) 0.031(4) 0.032(4) -0.004(3) -0.003(3) 0.002(3)
P123 0.0347(9) 0.0198(9) 0.0295(9) 0.0029(7) -0.0003(7) -0.0062(7)
P456 0.0243(7) 0.0183(8) 0.0187(7) -0.0012(6) 0.0053(6) -0.0003(6)
N 0.036(3) 0.016(3) 0.022(3) -0.004(2) 0.008(2) -0.004(2)
C110 0.032(3) 0.028(4) 0.035(4) 0.008(3) 0.003(3) -0.006(3)
C111 0.050(4) 0.045(5) 0.031(4) 0.000(3) -0.002(3) -0.016(4)
C112 0.038(4) 0.066(6) 0.043(5) 0.003(4) -0.004(3) 0.000(4)
C113 0.045(4) 0.054(5) 0.040(4) 0.000(4) 0.010(3) 0.004(4)
C114 0.042(5) 0.170(13) 0.065(7) 0.066(8) 0.019(5) -0.011(6)
C115 0.050(5) 0.145(11) 0.059(6) 0.067(7) -0.003(5) -0.020(6)
C120 0.027(3) 0.016(3) 0.066(5) -0.008(3) -0.013(3) 0.005(3)
C121 0.040(4) 0.029(5) 0.120(9) -0.003(5) -0.044(5) 0.007(3)
C122 0.044(6) 0.046(6) 0.145(13) -0.021(7) -0.040(7) 0.022(5)
C123 0.050(6) 0.050(7) 0.189(15) -0.080(9) -0.069(8) 0.028(5)
C124 0.032(4) 0.128(11) 0.085(8) -0.067(8) -0.012(4) 0.024(5)
C125 0.036(4) 0.059(6) 0.064(6) -0.039(5) -0.011(4) 0.020(4)
C130 0.033(3) 0.043(4) 0.032(4) 0.006(3) -0.001(3) -0.016(3)
C131 0.057(5) 0.052(5) 0.041(5) 0.018(4) -0.006(4) -0.025(4)
C132 0.079(6) 0.060(6) 0.026(4) 0.009(4) 0.005(4) -0.021(5)
C133 0.058(5) 0.078(7) 0.053(6) 0.022(5) -0.012(5) -0.022(5)
C134 0.046(5) 0.060(6) 0.066(6) 0.021(5) -0.011(4) -0.019(4)
C135 0.050(5) 0.044(5) 0.051(5) 0.015(4) -0.015(4) -0.002(4)
C140 0.022(3) 0.024(3) 0.019(3) -0.002(2) 0.003(2) -0.006(2)
C141 0.036(3) 0.025(4) 0.037(4) 0.006(3) 0.013(3) 0.007(3)
C142 0.052(4) 0.037(4) 0.039(4) 0.004(3) 0.016(3) 0.020(3)
C143 0.032(3) 0.042(4) 0.028(4) -0.006(3) 0.002(3) 0.013(3)
C144 0.031(3) 0.048(5) 0.045(4) -0.009(4) 0.014(3) 0.001(3)
C145 0.034(3) 0.026(4) 0.029(4) -0.005(3) 0.012(3) -0.001(3)
C150 0.021(3) 0.028(3) 0.015(3) -0.003(2) 0.009(2) 0.001(2)
C151 0.022(3) 0.022(4) 0.043(4) -0.004(3) 0.010(3) -0.002(2)
C152 0.018(3) 0.040(4) 0.035(4) 0.009(3) 0.005(3) -0.005(3)
C153 0.032(3) 0.047(5) 0.025(3) 0.002(3) 0.001(3) -0.016(3)
C154 0.039(4) 0.050(5) 0.027(4) -0.014(3) 0.001(3) 0.000(3)
C155 0.029(3) 0.036(4) 0.027(3) -0.009(3) 0.003(3) 0.002(3)
C160 0.019(3) 0.023(3) 0.012(3) 0.004(2) 0.000(2) 0.006(2)
C161 0.027(3) 0.036(4) 0.012(3) -0.001(3) 0.001(2) 0.005(3)
C162 0.021(3) 0.041(4) 0.029(3) 0.000(3) 0.000(2) 0.012(3)
C163 0.031(3) 0.048(5) 0.025(3) 0.009(3) 0.009(3) 0.005(3)
C164 0.024(3) 0.034(4) 0.041(4) 0.007(3) 0.013(3) 0.001(3)
C165 0.032(3) 0.025(4) 0.023(3) -0.001(3) 0.007(2) 0.005(3)

loop_
_atom_site_label
_atom_site_type_symbol
_atom_site_fract_x
_atom_site_fract_y
_atom_site_fract_z
_atom_site_U_iso_or_equiv
_atom_site_thermal_displace_type
_atom_site_occupancy
_atom_site_calc_flag
_atom_site_refinement_flags
_atom_site_disorder_group
Ir1 Ir 0.65321(2) 0.799327(13) 0.388563(7) 0.01902(7) Uani 1 d . .
Ir2 Ir 0.85982(2) 0.893103(12) 0.383855(6) 0.01768(7) Uani 1 d . .
Ir3 Ir 0.83156(2) 0.783002(12) 0.331986(6) 0.01780(7) Uani 1 d . .
Ir4 Ir 0.90967(2) 0.754212(13) 0.409505(7) 0.02116(7) Uani 1 d . .
H4 H 1.1132(58) 0.7450(35) 0.4113(20) 0.025 Uiso 1 d . .
O1 O 0.4606(4) 0.8823(3) 0.33134(14) 0.0344(11) Uani 1 d . .
O1A O 0.6413(4) 0.8468(3) 0.47441(13) 0.0310(10) Uani 1 d . .
O1B O 0.5664(5) 0.6433(3) 0.3916(2) 0.0464(14) Uani 1 d . .
O2 O 0.7753(4) 1.0326(3) 0.42122(14) 0.0349(11) Uani 1 d . .
O3 O 0.6726(4) 0.7230(3) 0.26022(14) 0.0392(13) Uani 1 d . .
O4 O 0.9160(5) 0.6518(3) 0.4788(2) 0.0475(14) Uani 1 d . .
O23 O 0.7346(4) 0.9319(2) 0.30123(12) 0.0256(9) Uani 1 d . .
O24 O 0.9758(4) 0.8733(3) 0.47119(13) 0.0344(11) Uani 1 d . .
O34 O 0.8594(4) 0.6210(2) 0.35548(15) 0.0318(10) Uani 1 d . .
C1 C 0.5356(6) 0.8508(3) 0.3528(2) 0.0238(13) Uani 1 d . .
C1A C 0.6458(6) 0.8287(3) 0.4419(2) 0.0252(13) Uani 1 d . .
C1B C 0.5977(6) 0.7018(4) 0.3891(2) 0.031(2) Uani 1 d . .
C2 C 0.8076(5) 0.9796(4) 0.4057(2) 0.0269(14) Uani 1 d . .
C3 C 0.7363(6) 0.7459(4) 0.2873(2) 0.0282(14) Uani 1 d . .
C4 C 0.9149(7) 0.6908(4) 0.4522(2) 0.036(2) Uani 1 d . .
C23 C 0.7837(6) 0.8933(3) 0.3257(2) 0.0217(12) Uani 1 d . .
C24 C 0.9368(6) 0.8487(4) 0.4407(2) 0.0305(15) Uani 1 d . .
C34 C 0.8678(5) 0.6827(3) 0.3633(2) 0.0239(13) Uani 1 d . .
C32 C 1.1405(5) 0.8562(4) 0.3402(2) 0.0244(13) Uani 1 d . .
H32A H 1.2048(5) 0.8780(4) 0.3242(2) 0.029 Uiso 1 calc R .
H32B H 1.1879(5) 0.8258(4) 0.3599(2) 0.029 Uiso 1 calc R .
P2 P 1.06023(13) 0.92930(8) 0.36647(4) 0.0189(3) Uani 1 d . .
P3 P 1.03326(13) 0.79820(8) 0.30794(5) 0.0184(3) Uani 1 d . .
C200 C 1.1742(5) 0.9527(3) 0.4091(2) 0.0217(12) Uani 1 d . .
C201 C 1.1367(7) 1.0085(5) 0.4327(3) 0.062(3) Uani 1 d . .
H201 H 1.0596(7) 1.0334(5) 0.4252(3) 0.075 Uiso 1 calc R .
C202 C 1.2093(7) 1.0288(5) 0.4671(3) 0.054(3) Uani 1 d . .
H202 H 1.1812(7) 1.0661(5) 0.4829(3) 0.065 Uiso 1 calc R .
C203 C 1.3245(7) 0.9923(4) 0.4774(2) 0.042(2) Uani 1 d . .
H203 H 1.3749(7) 1.0043(4) 0.5006(2) 0.051 Uiso 1 calc R .
C204 C 1.3644(10) 0.9390(6) 0.4536(3) 0.090(5) Uani 1 d . .
H204 H 1.4436(10) 0.9155(6) 0.4604(3) 0.108 Uiso 1 calc R .
C205 C 1.2893(7) 0.9189(5) 0.4195(3) 0.054(2) Uani 1 d . .
H205 H 1.3180(7) 0.8820(5) 0.4037(3) 0.065 Uiso 1 calc R .
C210 C 1.0694(6) 1.0092(3) 0.3355(2) 0.0229(12) Uani 1 d . .
C211 C 0.9594(5) 1.0535(4) 0.3282(2) 0.0288(14) Uani 1 d . .
H211 H 0.8781(5) 1.0392(4) 0.3360(2) 0.035 Uiso 1 calc R .
C212 C 0.9731(6) 1.1195(4) 0.3091(2) 0.038(2) Uani 1 d . .
H212 H 0.8998(6) 1.1490(4) 0.3042(2) 0.045 Uiso 1 calc R .
C213 C 1.0918(6) 1.1423(4) 0.2970(2) 0.0321(15) Uani 1 d . .
H213 H 1.0986(6) 1.1870(4) 0.2847(2) 0.038 Uiso 1 calc R .
C214 C 1.2030(6) 1.0975(4) 0.3034(2) 0.0289(14) Uani 1 d . .
H214 H 1.2832(6) 1.1114(4) 0.2947(2) 0.035 Uiso 1 calc R .
C215 C 1.1904(5) 1.0322(3) 0.3231(2) 0.0234(13) Uani 1 d . .
H215 H 1.2640(5) 1.0030(3) 0.3283(2) 0.028 Uiso 1 calc R .
C300 C 1.1348(6) 0.7168(4) 0.3030(2) 0.0248(13) Uani 1 d . .
C301 C 1.0739(6) 0.6522(4) 0.2916(2) 0.0261(13) Uani 1 d . .
H301 H 0.9828(6) 0.6490(4) 0.2894(2) 0.031 Uiso 1 calc R .
C302 C 1.1488(7) 0.5928(4) 0.2836(2) 0.035(2) Uani 1 d . .
H302 H 1.1071(7) 0.5498(4) 0.2757(2) 0.042 Uiso 1 calc R .
C303 C 1.2824(7) 0.5955(4) 0.2868(2) 0.035(2) Uani 1 d . .
H303 H 1.3313(7) 0.5552(4) 0.2807(2) 0.042 Uiso 1 calc R .
C304 C 1.3448(6) 0.6594(4) 0.2994(2) 0.0318(15) Uani 1 d . .
H304 H 1.4360(6) 0.6613(4) 0.3022(2) 0.038 Uiso 1 calc R .
C305 C 1.2731(5) 0.7196(4) 0.3079(2) 0.0281(14) Uani 1 d . .
H305 H 1.3155(5) 0.7618(4) 0.3167(2) 0.034 Uiso 1 calc R .
C310 C 1.0363(6) 0.8390(3) 0.2585(2) 0.0248(13) Uani 1 d . .
C311 C 0.9214(5) 0.8656(4) 0.2381(2) 0.0272(14) Uani 1 d . .
H311 H 0.8419(5) 0.8625(4) 0.2496(2) 0.033 Uiso 1 calc R .
C312 C 0.9259(6) 0.8964(4) 0.2013(2) 0.035(2) Uani 1 d . .
H312 H 0.8485(6) 0.9138(4) 0.1884(2) 0.042 Uiso 1 calc R .
C313 C 1.0403(6) 0.9024(4) 0.1828(2) 0.035(2) Uani 1 d . .
H313 H 1.0410(6) 0.9234(4) 0.1578(2) 0.042 Uiso 1 calc R .
C314 C 1.1567(6) 0.8757(4) 0.2030(2) 0.032(2) Uani 1 d . .
H314 H 1.2354(6) 0.8790(4) 0.1910(2) 0.039 Uiso 1 calc R .
C315 C 1.1554(6) 0.8448(4) 0.2402(2) 0.0307(15) Uani 1 d . .
H315 H 1.2330(6) 0.8277(4) 0.2532(2) 0.037 Uiso 1 calc R .
P123 P 1.4153(2) 1.25517(9) 0.40296(5) 0.0281(4) Uani 1 d . .
P456 P 1.46611(14) 1.41083(8) 0.38384(5) 0.0203(3) Uani 1 d . .
N N 1.4309(5) 1.3284(3) 0.37975(15) 0.0245(11) Uani 1 d . .
C110 C 1.2436(6) 1.2396(4) 0.4090(2) 0.0319(15) Uani 1 d . .
C111 C 1.1533(7) 1.2589(4) 0.3770(2) 0.042(2) Uani 1 d . .
H111 H 1.1835(7) 1.2789(4) 0.3541(2) 0.051 Uiso 1 calc R .
C112 C 1.0199(7) 1.2484(5) 0.3793(3) 0.049(2) Uani 1 d . .
H112 H 0.9611(7) 1.2603(5) 0.3579(3) 0.059 Uiso 1 calc R .
C113 C 0.9745(8) 1.2206(5) 0.4130(2) 0.046(2) Uani 1 d . .
H113 H 0.8852(8) 1.2127(5) 0.4147(2) 0.055 Uiso 1 calc R .
C114 C 1.0612(9) 1.2051(8) 0.4437(3) 0.092(5) Uani 1 d . .
H114 H 1.0306(9) 1.1875(8) 0.4670(3) 0.110 Uiso 1 calc R .
C115 C 1.1906(9) 1.2141(7) 0.4418(3) 0.085(4) Uani 1 d . .
H115 H 1.2466(9) 1.2023(7) 0.4639(3) 0.102 Uiso 1 calc R .
C120 C 1.4748(6) 1.1834(4) 0.3739(3) 0.037(2) Uani 1 d . .
C121 C 1.4587(8) 1.1123(4) 0.3854(4) 0.066(3) Uani 1 d . .
H121 H 1.4138(8) 1.1026(4) 0.4077(4) 0.079 Uiso 1 calc R .
C122 C 1.5072(10) 1.0562(6) 0.3649(5) 0.081(4) Uani 1 d . .
H122 H 1.4973(10) 1.0088(6) 0.3734(5) 0.097 Uiso 1 calc R .
C123 C 1.5692(10) 1.0701(6) 0.3324(5) 0.100(6) Uani 1 d . .
H123 H 1.6024(10) 1.0319(6) 0.3182(5) 0.120 Uiso 1 calc R .
C124 C 1.5852(8) 1.1419(7) 0.3190(3) 0.082(4) Uani 1 d . .
H154 H 1.6269(8) 1.1509(7) 0.2961(3) 0.099 Uiso 1 calc R .
C125 C 1.5381(7) 1.1982(5) 0.3406(3) 0.054(3) Uani 1 d . .
H125 H 1.5492(7) 1.2458(5) 0.3325(3) 0.065 Uiso 1 calc R .
C130 C 1.5073(7) 1.2538(4) 0.4512(2) 0.036(2) Uani 1 d . .
C131 C 1.4757(8) 1.3021(5) 0.4802(2) 0.050(2) Uani 1 d . .
H131 H 1.4015(8) 1.3311(5) 0.4759(2) 0.060 Uiso 1 calc R .
C132 C 1.5537(9) 1.3076(5) 0.5156(2) 0.055(2) Uani 1 d . .
H132 H 1.5323(9) 1.3405(5) 0.5349(2) 0.066 Uiso 1 calc R .
C133 C 1.6632(9) 1.2640(6) 0.5221(3) 0.064(3) Uani 1 d . .
H133 H 1.7160(9) 1.2682(6) 0.5457(3) 0.076 Uiso 1 calc R .
C134 C 1.6955(8) 1.2141(5) 0.4939(3) 0.058(3) Uani 1 d . .
H134 H 1.7686(8) 1.1843(5) 0.4986(3) 0.070 Uiso 1 calc R .
C135 C 1.6165(8) 1.2089(5) 0.4579(3) 0.049(2) Uani 1 d . .
H135 H 1.6370(8) 1.1756(5) 0.4386(3) 0.059 Uiso 1 calc R .
C140 C 1.3267(5) 1.4645(3) 0.3947(2) 0.0216(12) Uani 1 d . .
C141 C 1.3131(6) 1.5359(4) 0.3827(2) 0.0321(15) Uani 1 d . .
H141 H 1.3781(6) 1.5569(4) 0.3687(2) 0.039 Uiso 1 calc R .
C142 C 1.2057(8) 1.5766(4) 0.3909(2) 0.042(2) Uani 1 d . .
H142 H 1.2014(8) 1.6251(4) 0.3837(2) 0.050 Uiso 1 calc R .
C143 C 1.1056(6) 1.5462(4) 0.4095(2) 0.034(2) Uani 1 d . .
H143 H 1.0314(6) 1.5731(4) 0.4141(2) 0.041 Uiso 1 calc R .
C144 C 1.1166(7) 1.4732(4) 0.4216(2) 0.041(2) Uani 1 d . .
H144 H 1.0496(7) 1.4516(4) 0.4345(2) 0.049 Uiso 1 calc R .
C145 C 1.2258(6) 1.4344(4) 0.4144(2) 0.0295(14) Uani 1 d . .
H145 H 1.2327(6) 1.3866(4) 0.4229(2) 0.035 Uiso 1 calc R .
C150 C 1.5990(5) 1.4276(3) 0.4216(2) 0.0211(12) Uani 1 d . .
C151 C 1.7085(6) 1.3832(3) 0.4229(2) 0.0285(14) Uani 1 d . .
H151 H 1.7148(6) 1.3475(3) 0.4038(2) 0.034 Uiso 1 calc R .
C152 C 1.8087(6) 1.3920(4) 0.4527(2) 0.0309(15) Uani 1 d . .
H152 H 1.8808(6) 1.3611(4) 0.4539(2) 0.037 Uiso 1 calc R .
C153 C 1.8023(6) 1.4455(4) 0.4801(2) 0.035(2) Uani 1 d . .
H153 H 1.8700(6) 1.4513(4) 0.5000(2) 0.042 Uiso 1 calc R .
C154 C 1.6930(7) 1.4919(4) 0.4784(2) 0.039(2) Uani 1 d . .
H154 H 1.6896(7) 1.5287(4) 0.4971(2) 0.046 Uiso 1 calc R .
C155 C 1.5907(6) 1.4842(4) 0.4496(2) 0.0305(15) Uani 1 d . .
H155 H 1.5187(6) 1.5151(4) 0.4485(2) 0.037 Uiso 1 calc R .
C160 C 1.5179(5) 1.4401(3) 0.3369(2) 0.0180(11) Uani 1 d . .
C161 C 1.4710(6) 1.4049(4) 0.3019(2) 0.0250(13) Uani 1 d . .
H161 H 1.4162(6) 1.3649(4) 0.3032(2) 0.030 Uiso 1 calc R .
C162 C 1.5056(6) 1.4293(4) 0.2654(2) 0.0307(15) Uani 1 d . .
H162 H 1.4725(6) 1.4065(4) 0.2422(2) 0.037 Uiso 1 calc R .
C163 C 1.5877(6) 1.4864(4) 0.2635(2) 0.035(2) Uani 1 d . .
H163 H 1.6112(6) 1.5019(4) 0.2389(2) 0.041 Uiso 1 calc R .
C164 C 1.6382(6) 1.5230(4) 0.2978(2) 0.0326(15) Uani 1 d . .
H164 H 1.6938(6) 1.5625(4) 0.2959(2) 0.039 Uiso 1 calc R .
C165 C 1.6043(6) 1.4994(4) 0.3344(2) 0.0266(13) Uani 1 d . .
H165 H 1.6384(6) 1.5225(4) 0.3574(2) 0.032 Uiso 1 calc R .

loop_
_atom_type_symbol
_atom_type_description
_atom_type_scat_dispersion_real
_atom_type_scat_dispersion_imag
_atom_type_scat_source
C C 0.0033 0.0016 'International Tables Vol C Tables 4.2.6.8 and 6.1.1.4'
H H 0.0000 0.0000 'International Tables Vol C Tables 4.2.6.8 and 6.1.1.4'
N N 0.0061 0.0033 'International Tables Vol C Tables 4.2.6.8 and 6.1.1.4'
O O 0.0106 0.0060 'International Tables Vol C Tables 4.2.6.8 and 6.1.1.4'
P P 0.1023 0.0942 'International Tables Vol C Tables 4.2.6.8 and 6.1.1.4'
Ir Ir -1.4442 7.9887 'International Tables Vol C Tables 4.2.6.8 and 6.1.1.4'

loop_
_geom_angle_atom_site_label_1
_geom_angle_atom_site_label_2
_geom_angle_atom_site_label_3
_geom_angle
_geom_angle_site_symmetry_1
_geom_angle_site_symmetry_3
_geom_angle_publ_flag
C1A Ir1 C1 113.1(3) . . ?
C1A Ir1 C1B 103.3(3) . . ?
C1 Ir1 C1B 108.0(3) . . ?
C1A Ir1 Ir2 87.9(2) . . ?
C1 Ir1 Ir2 95.6(2) . . ?
C1B Ir1 Ir2 146.6(2) . . ?
C1A Ir1 Ir3 140.4(2) . . ?
C1 Ir1 Ir3 91.9(2) . . ?
C1B Ir1 Ir3 96.8(2) . . ?
Ir2 Ir1 Ir3 58.382(9) . . ?
C1A Ir1 Ir4 87.3(2) . . ?
C1 Ir1 Ir4 148.1(2) . . ?
C1B Ir1 Ir4 89.4(2) . . ?
Ir2 Ir1 Ir4 59.449(9) . . ?
Ir3 Ir1 Ir4 58.920(10) . . ?
C2 Ir2 C23 106.2(2) . . ?
C2 Ir2 C24 93.9(3) . . ?
C23 Ir2 C24 158.0(3) . . ?
C2 Ir2 P2 98.2(2) . . ?
C23 Ir2 P2 91.9(2) . . ?
C24 Ir2 P2 94.0(2) . . ?
C2 Ir2 Ir3 153.1(2) . . ?
C23 Ir2 Ir3 50.6(2) . . ?
C24 Ir2 Ir3 107.6(2) . . ?
P2 Ir2 Ir3 96.10(4) . . ?
C2 Ir2 Ir4 137.0(2) . . ?
C23 Ir2 Ir4 110.5(2) . . ?
C24 Ir2 Ir4 47.5(2) . . ?
P2 Ir2 Ir4 102.02(4) . . ?
Ir3 Ir2 Ir4 60.330(10) . . ?
C2 Ir2 Ir1 105.9(2) . . ?
C23 Ir2 Ir1 79.8(2) . . ?
C24 Ir2 Ir1 86.4(2) . . ?
P2 Ir2 Ir1 155.84(4) . . ?
Ir3 Ir2 Ir1 61.089(10) . . ?
Ir4 Ir2 Ir1 61.024(10) . . ?
C3 Ir3 C23 100.0(3) . . ?
C3 Ir3 C34 98.0(3) . . ?
C23 Ir3 C34 156.1(2) . . ?
C3 Ir3 P3 100.7(2) . . ?
C23 Ir3 P3 93.1(2) . . ?
C34 Ir3 P3 98.9(2) . . ?
C3 Ir3 Ir2 146.2(2) . . ?
C23 Ir3 Ir2 49.0(2) . . ?
C34 Ir3 Ir2 109.1(2) . . ?
P3 Ir3 Ir2 94.91(4) . . ?
C3 Ir3 Ir4 143.2(2) . . ?
C23 Ir3 Ir4 109.5(2) . . ?
C34 Ir3 Ir4 48.3(2) . . ?
P3 Ir3 Ir4 99.30(4) . . ?
Ir2 Ir3 Ir4 60.886(9) . . ?
C3 Ir3 Ir1 105.7(2) . . ?
C23 Ir3 Ir1 78.6(2) . . ?
C34 Ir3 Ir1 81.4(2) . . ?
P3 Ir3 Ir1 153.37(4) . . ?
Ir2 Ir3 Ir1 60.529(9) . . ?
Ir4 Ir3 Ir1 61.019(10) . . ?
C4 Ir4 C24 98.3(3) . . ?
C4 Ir4 C34 100.1(3) . . ?
C24 Ir4 C34 161.2(3) . . ?
C4 Ir4 Ir3 149.0(2) . . ?
C24 Ir4 Ir3 110.2(2) . . ?
C34 Ir4 Ir3 51.1(2) . . ?
C4 Ir4 Ir2 146.0(2) . . ?
C24 Ir4 Ir2 51.6(2) . . ?
C34 Ir4 Ir2 109.7(2) . . ?
Ir3 Ir4 Ir2 58.784(8) . . ?
C4 Ir4 Ir1 110.7(2) . . ?
C24 Ir4 Ir1 87.8(2) . . ?
C34 Ir4 Ir1 82.3(2) . . ?
Ir3 Ir4 Ir1 60.061(11) . . ?
Ir2 Ir4 Ir1 59.527(8) . . ?
C4 Ir4 H4 87.7(18) . . ?
C24 Ir4 H4 87.8(18) . . ?
C34 Ir4 H4 96.6(18) . . ?
Ir3 Ir4 H4 105.0(18) . . ?
Ir2 Ir4 H4 104.2(18) . . ?
Ir1 Ir4 H4 161.5(18) . . ?
O1 C1 Ir1 178.4(5) . . ?
O1A C1A Ir1 179.9(4) . . ?
O1B C1B Ir1 176.2(7) . . ?
O2 C2 Ir2 176.8(5) . . ?
O3 C3 Ir3 177.4(5) . . ?
O4 C4 Ir4 178.8(6) . . ?
O23 C23 Ir2 141.6(5) . . ?
O23 C23 Ir3 137.9(5) . . ?
Ir2 C23 Ir3 80.5(2) . . ?
O24 C24 Ir4 144.0(6) . . ?
O24 C24 Ir2 135.0(6) . . ?
Ir4 C24 Ir2 81.0(2) . . ?
O34 C34 Ir4 143.1(5) . . ?
O34 C34 Ir3 136.1(5) . . ?
Ir4 C34 Ir3 80.6(2) . . ?
P3 C32 P2 116.6(3) . . ?
P3 C32 H32A 108.1(2) . . ?
P2 C32 H32A 108.1(2) . . ?
P3 C32 H32B 108.1(2) . . ?
P2 C32 H32B 108.1(2) . . ?
H32A C32 H32B 107.3 . . ?
C210 P2 C200 101.7(3) . . ?
C210 P2 C32 105.8(3) . . ?
C200 P2 C32 105.8(3) . . ?
C210 P2 Ir2 118.5(2) . . ?
C200 P2 Ir2 113.3(2) . . ?
C32 P2 Ir2 110.7(2) . . ?
C32 P3 C310 104.4(3) . . ?
C32 P3 C300 102.6(3) . . ?
C310 P3 C300 101.7(3) . . ?
C32 P3 Ir3 111.9(2) . . ?
C310 P3 Ir3 117.0(2) . . ?
C300 P3 Ir3 117.4(2) . . ?
C205 C200 C201 118.1(6) . . ?
C205 C200 P2 125.6(5) . . ?
C201 C200 P2 116.4(5) . . ?
C200 C201 C202 122.4(7) . . ?
C200 C201 H201 118.8(4) . . ?
C202 C201 H201 118.8(5) . . ?
C203 C202 C201 118.0(7) . . ?
C203 C202 H202 121.0(4) . . ?
C201 C202 H202 121.0(5) . . ?
C204 C203 C202 120.0(7) . . ?
C204 C203 H203 120.0(4) . . ?
C202 C203 H203 120.0(4) . . ?
C203 C204 C205 121.0(7) . . ?
C203 C204 H204 119.5(4) . . ?
C205 C204 H204 119.5(5) . . ?
C200 C205 C204 120.4(7) . . ?
C200 C205 H205 119.8(4) . . ?
C204 C205 H205 119.8(5) . . ?
C211 C210 C215 119.1(6) . . ?
C211 C210 P2 120.0(5) . . ?
C215 C210 P2 120.3(4) . . ?
C212 C211 C210 119.0(6) . . ?
C212 C211 H211 120.5(4) . . ?
C210 C211 H211 120.5(4) . . ?
C213 C212 C211 122.0(6) . . ?
C213 C212 H212 119.0(4) . . ?
C211 C212 H212 119.0(4) . . ?
C212 C213 C214 119.6(6) . . ?
C212 C213 H213 120.2(4) . . ?
C214 C213 H213 120.2(4) . . ?
C215 C214 C213 118.7(6) . . ?
C215 C214 H214 120.7(4) . . ?
C213 C214 H214 120.7(4) . . ?
C214 C215 C210 121.5(6) . . ?
C214 C215 H215 119.2(4) . . ?
C210 C215 H215 119.2(4) . . ?
C301 C300 C305 119.1(6) . . ?
C301 C300 P3 119.0(4) . . ?
C305 C300 P3 121.8(5) . . ?
C302 C301 C300 119.8(6) . . ?
C302 C301 H301 120.1(4) . . ?
C300 C301 H301 120.1(3) . . ?
C303 C302 C301 121.6(6) . . ?
C303 C302 H302 119.2(4) . . ?
C301 C302 H302 119.2(4) . . ?
C302 C303 C304 119.2(6) . . ?
C302 C303 H303 120.4(4) . . ?
C304 C303 H303 120.4(4) . . ?
C305 C304 C303 120.7(6) . . ?
C305 C304 H304 119.6(4) . . ?
C303 C304 H304 119.6(4) . . ?
C304 C305 C300 119.5(6) . . ?
C304 C305 H305 120.2(4) . . ?
C300 C305 H305 120.2(4) . . ?
C311 C310 C315 118.5(6) . . ?
C311 C310 P3 121.1(5) . . ?
C315 C310 P3 120.5(5) . . ?
C312 C311 C310 120.2(6) . . ?
C312 C311 H311 119.9(4) . . ?
C310 C311 H311 119.9(4) . . ?
C311 C312 C313 122.5(6) . . ?
C311 C312 H312 118.7(4) . . ?
C313 C312 H312 118.7(4) . . ?
C312 C313 C314 117.8(7) . . ?
C312 C313 H313 121.1(4) . . ?
C314 C313 H313 121.1(4) . . ?
C315 C314 C313 121.0(6) . . ?
C315 C314 H314 119.5(4) . . ?
C313 C314 H314 119.5(4) . . ?
C314 C315 C310 120.0(6) . . ?
C314 C315 H315 120.0(4) . . ?
C310 C315 H315 120.0(4) . . ?
N P123 C120 108.1(3) . . ?
N P123 C110 109.3(3) . . ?
C120 P123 C110 108.7(3) . . ?
N P123 C130 113.1(3) . . ?
C120 P123 C130 108.0(3) . . ?
C110 P123 C130 109.6(3) . . ?
N P456 C160 107.2(3) . . ?
N P456 C140 111.9(3) . . ?
C160 P456 C140 108.0(3) . . ?
N P456 C150 112.4(3) . . ?
C160 P456 C150 108.2(3) . . ?
C140 P456 C150 108.9(3) . . ?
P456 N P123 145.1(4) . . ?
C115 C110 C111 115.8(7) . . ?
C115 C110 P123 127.0(6) . . ?
C111 C110 P123 117.1(5) . . ?
C112 C111 C110 120.4(7) . . ?
C112 C111 H111 119.8(5) . . ?
C110 C111 H111 119.8(4) . . ?
C113 C112 C111 120.2(7) . . ?
C113 C112 H112 119.9(5) . . ?
C111 C112 H112 119.9(5) . . ?
C114 C113 C112 118.5(8) . . ?
C114 C113 H113 120.7(5) . . ?
C112 C113 H113 120.7(5) . . ?
C113 C114 C115 122.2(9) . . ?
C113 C114 H114 118.9(5) . . ?
C115 C114 H114 118.9(6) . . ?
C114 C115 C110 122.8(8) . . ?
C114 C115 H115 118.6(6) . . ?
C110 C115 H115 118.6(5) . . ?
C125 C120 C121 119.7(8) . . ?
C125 C120 P123 120.6(6) . . ?
C121 C120 P123 119.7(8) . . ?
C122 C121 C120 121.5(12) . . ?
C122 C121 H121 119.2(8) . . ?
C120 C121 H121 119.2(6) . . ?
C123 C122 C121 119.2(12) . . ?
C123 C122 H122 120.4(7) . . ?
C121 C122 H122 120.4(8) . . ?
C122 C123 C124 121.1(10) . . ?
C122 C123 H123 119.5(7) . . ?
C124 C123 H123 119.5(8) . . ?
C125 C124 C123 119.1(12) . . ?
C125 C124 H154 120.4(8) . . ?
C123 C124 H154 120.4(8) . . ?
C120 C125 C124 119.4(10) . . ?
C120 C125 H125 120.3(5) . . ?
C124 C125 H125 120.3(8) . . ?
C131 C130 C135 119.9(7) . . ?
C131 C130 P123 119.6(6) . . ?
C135 C130 P123 120.3(6) . . ?
C130 C131 C132 120.5(9) . . ?
C130 C131 H131 119.7(5) . . ?
C132 C131 H131 119.7(6) . . ?
C133 C132 C131 119.7(9) . . ?
C133 C132 H132 120.1(6) . . ?
C131 C132 H132 120.1(6) . . ?
C132 C133 C134 120.9(9) . . ?
C132 C133 H133 119.5(6) . . ?
C134 C133 H133 119.5(5) . . ?
C133 C134 C135 119.2(9) . . ?
C133 C134 H134 120.4(5) . . ?
C135 C134 H134 120.4(6) . . ?
C130 C135 C134 119.7(9) . . ?
C130 C135 H135 120.1(5) . . ?
C134 C135 H135 120.1(6) . . ?
C141 C140 C145 117.5(6) . . ?
C141 C140 P456 121.9(5) . . ?
C145 C140 P456 120.6(5) . . ?
C142 C141 C140 121.6(6) . . ?
C142 C141 H141 119.2(4) . . ?
C140 C141 H141 119.2(4) . . ?
C143 C142 C141 120.5(7) . . ?
C143 C142 H142 119.7(4) . . ?
C141 C142 H142 119.7(4) . . ?
C142 C143 C144 118.8(6) . . ?
C142 C143 H143 120.6(4) . . ?
C144 C143 H143 120.6(4) . . ?
C145 C144 C143 119.8(7) . . ?
C145 C144 H144 120.1(4) . . ?
C143 C144 H144 120.1(4) . . ?
C144 C145 C140 121.7(7) . . ?
C144 C145 H145 119.1(4) . . ?
C140 C145 H145 119.1(4) . . ?
C151 C150 C155 120.5(6) . . ?
C151 C150 P456 118.6(5) . . ?
C155 C150 P456 120.9(4) . . ?
C150 C151 C152 120.1(6) . . ?
C150 C151 H151 119.9(4) . . ?
C152 C151 H151 119.9(4) . . ?
C153 C152 C151 120.4(6) . . ?
C153 C152 H152 119.8(4) . . ?
C151 C152 H152 119.8(4) . . ?
C152 C153 C154 119.7(6) . . ?
C152 C153 H153 120.1(4) . . ?
C154 C153 H153 120.1(4) . . ?
C155 C154 C153 121.5(7) . . ?
C155 C154 H154 119.3(4) . . ?
C153 C154 H154 119.3(4) . . ?
C154 C155 C150 117.7(6) . . ?
C154 C155 H155 121.1(4) . . ?
C150 C155 H155 121.1(3) . . ?
C161 C160 C165 118.8(5) . . ?
C161 C160 P456 120.1(5) . . ?
C165 C160 P456 121.1(4) . . ?
C162 C161 C160 120.4(6) . . ?
C162 C161 H161 119.8(4) . . ?
C160 C161 H161 119.8(4) . . ?
C163 C162 C161 120.0(6) . . ?
C163 C162 H162 120.0(4) . . ?
C161 C162 H162 120.0(4) . . ?
C162 C163 C164 121.7(6) . . ?
C162 C163 H163 119.2(4) . . ?
C164 C163 H163 119.2(4) . . ?
C165 C164 C163 119.0(6) . . ?
C165 C164 H164 120.5(4) . . ?
C163 C164 H164 120.5(4) . . ?
C164 C165 C160 120.1(6) . . ?
C164 C165 H165 119.9(4) . . ?
C160 C165 H165 119.9(3) . . ?

loop_
_geom_bond_atom_site_label_1
_geom_bond_atom_site_label_2
_geom_bond_distance
_geom_bond_site_symmetry_2
_geom_bond_publ_flag
Ir1 C1A 1.888(7) . ?
Ir1 C1 1.889(6) . ?
Ir1 C1B 1.889(7) . ?
Ir1 Ir2 2.7448(3) . ?
Ir1 Ir3 2.7598(4) . ?
Ir1 Ir4 2.7860(4) . ?
Ir2 C2 1.856(7) . ?
Ir2 C23 2.053(6) . ?
Ir2 C24 2.176(7) . ?
Ir2 P2 2.2747(15) . ?
Ir2 Ir3 2.6847(3) . ?
Ir2 Ir4 2.7426(4) . ?
Ir3 C3 1.859(7) . ?
Ir3 C23 2.103(6) . ?
Ir3 C34 2.151(7) . ?
Ir3 P3 2.2914(15) . ?
Ir3 Ir4 2.7276(4) . ?
Ir4 C4 1.855(7) . ?
Ir4 C24 2.046(7) . ?
Ir4 C34 2.064(6) . ?
Ir4 H4 2.08(6) . ?
O1 C1 1.168(8) . ?
O1A C1A 1.152(8) . ?
O1B C1B 1.131(8) . ?
O2 C2 1.170(8) . ?
O3 C3 1.160(8) . ?
O4 C4 1.153(9) . ?
O23 C23 1.173(7) . ?
O24 C24 1.167(8) . ?
O34 C34 1.172(8) . ?
C32 P3 1.829(6) . ?
C32 P2 1.843(6) . ?
C32 H32A 0.97 . ?
C32 H32B 0.97 . ?
P2 C210 1.817(6) . ?
P2 C200 1.829(6) . ?
P3 C310 1.836(6) . ?
P3 C300 1.841(6) . ?
C200 C205 1.352(9) . ?
C200 C201 1.376(9) . ?
C201 C202 1.380(10) . ?
C201 H201 0.93 . ?
C202 C203 1.377(11) . ?
C202 H202 0.93 . ?
C203 C204 1.352(11) . ?
C203 H203 0.93 . ?
C204 C205 1.383(10) . ?
C204 H204 0.93 . ?
C205 H205 0.93 . ?
C210 C211 1.396(8) . ?
C210 C215 1.400(8) . ?
C211 C212 1.391(10) . ?
C211 H211 0.93 . ?
C212 C213 1.375(9) . ?
C212 H212 0.93 . ?
C213 C214 1.408(9) . ?
C213 H213 0.93 . ?
C214 C215 1.389(9) . ?
C214 H214 0.93 . ?
C215 H215 0.93 . ?
C300 C301 1.386(9) . ?
C300 C305 1.410(8) . ?
C301 C302 1.377(9) . ?
C301 H301 0.93 . ?
C302 C303 1.361(9) . ?
C302 H302 0.93 . ?
C303 C304 1.391(10) . ?
C303 H303 0.93 . ?
C304 C305 1.374(9) . ?
C304 H304 0.93 . ?
C305 H305 0.93 . ?
C310 C311 1.401(8) . ?
C310 C315 1.411(9) . ?
C311 C312 1.371(10) . ?
C311 H311 0.93 . ?
C312 C313 1.373(9) . ?
C312 H312 0.93 . ?
C313 C314 1.411(9) . ?
C313 H313 0.93 . ?
C314 C315 1.381(10) . ?
C314 H314 0.93 . ?
C315 H315 0.93 . ?
P123 N 1.578(5) . ?
P123 C120 1.785(8) . ?
P123 C110 1.805(7) . ?
P123 C130 1.814(7) . ?
P456 N 1.568(5) . ?
P456 C160 1.794(6) . ?
P456 C140 1.796(6) . ?
P456 C150 1.813(6) . ?
C110 C115 1.355(11) . ?
C110 C111 1.410(10) . ?
C111 C112 1.385(10) . ?
C111 H111 0.93 . ?
C112 C113 1.363(11) . ?
C112 H112 0.93 . ?
C113 C114 1.338(12) . ?
C113 H113 0.93 . ?
C114 C115 1.339(12) . ?
C114 H114 0.93 . ?
C115 H115 0.93 . ?
C120 C125 1.368(12) . ?
C120 C121 1.385(11) . ?
C121 C122 1.362(15) . ?
C121 H121 0.93 . ?
C122 C123 1.34(2) . ?
C122 H122 0.93 . ?
C123 C124 1.41(2) . ?
C123 H123 0.93 . ?
C124 C125 1.377(11) . ?
C124 H154 0.93 . ?
C125 H125 0.93 . ?
C130 C131 1.382(12) . ?
C130 C135 1.394(11) . ?
C131 C132 1.386(11) . ?
C131 H131 0.93 . ?
C132 C133 1.382(13) . ?
C132 H132 0.93 . ?
C133 C134 1.385(14) . ?
C133 H133 0.93 . ?
C134 C135 1.408(12) . ?
C134 H134 0.93 . ?
C135 H135 0.93 . ?
C140 C141 1.384(9) . ?
C140 C145 1.386(8) . ?
C141 C142 1.376(9) . ?
C141 H141 0.93 . ?
C142 C143 1.362(10) . ?
C142 H142 0.93 . ?
C143 C144 1.412(11) . ?
C143 H143 0.93 . ?
C144 C145 1.364(9) . ?
C144 H144 0.93 . ?
C145 H145 0.93 . ?
C150 C151 1.384(8) . ?
C150 C155 1.416(8) . ?
C151 C152 1.386(9) . ?
C151 H151 0.93 . ?
C152 C153 1.359(10) . ?
C152 H152 0.93 . ?
C153 C154 1.406(10) . ?
C153 H153 0.93 . ?
C154 C155 1.376(9) . ?
C154 H154 0.93 . ?
C155 H155 0.93 . ?
C160 C161 1.399(8) . ?
C160 C165 1.413(9) . ?
C161 C162 1.385(9) . ?
C161 H161 0.93 . ?
C162 C163 1.352(10) . ?
C162 H162 0.93 . ?
C163 C164 1.402(10) . ?
C163 H163 0.93 . ?
C164 C165 1.380(9) . ?
C164 H164 0.93 . ?
C165 H165 0.93 . ?
